data_7156857
loop_
_publ_author_name
'Ando, Mikinori'
'Sakai, Mika'
'Ando, Naoki'
'Hirai, Masato'
'Yamaguchi, Shigehiro'

_publ_section_title
;
 Planarized B,N-phenylated dibenzoazaborine with a carbazole substructure:
 electronic impact of the structural constraint.
;
_journal_issue 22
_journal_name_full 'Organic &amp; biomolecular chemistry'
_journal_page_first 5500
_journal_page_last 5504
_journal_paper_doi 10.1039/c9ob00934e
_journal_volume 17
_journal_year 2019
_chemical_formula_moiety 'C31 H27 B Cl3 N'
_chemical_formula_sum 'C31 H27 B Cl3 N'
_chemical_formula_weight 530.69
_space_group_crystal_system monoclinic
_space_group_IT_number 9
_space_group_name_Hall 'C -2yc'
_space_group_name_H-M_alt 'C 1 c 1'
_symmetry_space_group_name_Hall 'C -2yc'
_symmetry_space_group_name_H-M 'C 1 c 1'
_atom_sites_solution_hydrogens geom
_audit_creation_method SHELXL-2017/1
_audit_update_record
;
2019-04-19 deposited with the CCDC.    2019-05-14 downloaded from the CCDC.
;
_cell_angle_alpha 90
_cell_angle_beta 103.001(6)
_cell_angle_gamma 90
_cell_formula_units_Z 8
_cell_length_a 26.0787(16)
_cell_length_b 18.5482(5)
_cell_length_c 11.0330(5)
_cell_measurement_reflns_used 9360
_cell_measurement_temperature 123(2)
_cell_measurement_theta_max 29.3970
_cell_measurement_theta_min 2.6250
_cell_volume 5200.0(4)
_computing_structure_refinement 'SHELXL-2017/1 (Sheldrick, 2017)'
_diffrn_ambient_temperature 123(2)
_diffrn_measured_fraction_theta_full 0.999
_diffrn_measured_fraction_theta_max 0.997
_diffrn_measurement_device_type
;
Rigaku PILATUS conversion
;
_diffrn_radiation_type MoKa
_diffrn_radiation_wavelength 0.71073
_diffrn_reflns_av_R_equivalents 0.0269
_diffrn_reflns_av_unetI/netI 0.0455
_diffrn_reflns_Laue_measured_fraction_full 0.999
_diffrn_reflns_Laue_measured_fraction_max 0.997
_diffrn_reflns_limit_h_max 33
_diffrn_reflns_limit_h_min -33
_diffrn_reflns_limit_k_max 24
_diffrn_reflns_limit_k_min -24
_diffrn_reflns_limit_l_max 14
_diffrn_reflns_limit_l_min -14
_diffrn_reflns_number 26152
_diffrn_reflns_point_group_measured_fraction_full 0.975
_diffrn_reflns_point_group_measured_fraction_max 0.967
_diffrn_reflns_theta_full 25.242
_diffrn_reflns_theta_max 27.500
_diffrn_reflns_theta_min 2.474
_exptl_absorpt_coefficient_mu 0.374
_exptl_absorpt_correction_T_max 1.00000
_exptl_absorpt_correction_T_min 0.78789
_exptl_absorpt_correction_type multi-scan
_exptl_absorpt_process_details
;
CrysAlisPro 1.171.39.46 (Rigaku Oxford Diffraction, 2018)
Empirical absorption correction using spherical harmonics,
 implemented in SCALE3 ABSPACK scaling algorithm.
;
_exptl_crystal_colour yellow
_exptl_crystal_density_diffrn 1.356
_exptl_crystal_description block
_exptl_crystal_F_000 2208
_exptl_crystal_size_max 0.200
_exptl_crystal_size_mid 0.150
_exptl_crystal_size_min 0.150
_refine_diff_density_max 0.553
_refine_diff_density_min -0.547
_refine_diff_density_rms 0.048
_refine_ls_abs_structure_details
;
 Flack x determined using 3721 quotients [(I+)-(I-)]/[(I+)+(I-)]
 (Parsons, Flack and Wagner, Acta Cryst. B69 (2013) 249-259).
;
_refine_ls_abs_structure_Flack 0.014(19)
_refine_ls_extinction_method none
_refine_ls_goodness_of_fit_ref 1.014
_refine_ls_hydrogen_treatment none
_refine_ls_matrix_type full
_refine_ls_number_parameters 657
_refine_ls_number_reflns 11536
_refine_ls_number_restraints 2
_refine_ls_restrained_S_all 1.014
_refine_ls_R_factor_all 0.0636
_refine_ls_R_factor_gt 0.0450
_refine_ls_shift/su_max 0.000
_refine_ls_shift/su_mean 0.000
_refine_ls_structure_factor_coef Fsqd
_refine_ls_weighting_details 'w=1/[\s^2^(Fo^2^)+(0.0539P)^2^+3.2183P] where P=(Fo^2^+2Fc^2^)/3'
_refine_ls_weighting_scheme calc
_refine_ls_wR_factor_gt 0.1026
_refine_ls_wR_factor_ref 0.1112
_reflns_Friedel_coverage 0.938
_reflns_Friedel_fraction_full 0.952
_reflns_Friedel_fraction_max 0.937
_reflns_number_gt 9162
_reflns_number_total 11536
_reflns_threshold_expression 'I > 2\s(I)'
_cod_data_source_file c9ob00934e2.cif
_cod_data_source_block compound_4
_cod_depositor_comments 'Adding full bibliography for 7156856--7156857.cif.'
_cod_database_code 7156857
_shelx_shelxl_version_number 2017/1
_shelx_space_group_comment
;
The symmetry employed for this shelxl refinement is uniquely defined
by the following loop, which should always be used as a source of
symmetry information in preference to the above space-group names.
They are only intended as comments.
;
_shelx_estimated_absorpt_t_min 0.929
_shelx_estimated_absorpt_t_max 0.946

loop_
_space_group_symop_operation_xyz
'x, y, z'
'x, -y, z+1/2'
'x+1/2, y+1/2, z'
'x+1/2, -y+1/2, z+1/2'

loop_
_atom_site_label
_atom_site_type_symbol
_atom_site_fract_x
_atom_site_fract_y
_atom_site_fract_z
_atom_site_U_iso_or_equiv
_atom_site_adp_type
_atom_site_occupancy
_atom_site_site_symmetry_order
_atom_site_calc_flag
_atom_site_refinement_flags_posn
_atom_site_refinement_flags_adp
B1 B 0.34018(15) 0.7811(2) 0.0860(4) 0.0215(8) Uani 1 1 d . .
C1 C 0.38216(13) 0.75742(19) 0.1944(3) 0.0214(7) Uani 1 1 d . .
C2 C 0.40554(14) 0.80789(19) 0.2869(3) 0.0237(7) Uani 1 1 d . .
C3 C 0.44266(14) 0.7830(2) 0.3890(3) 0.0290(9) Uani 1 1 d . .
H1 H 0.459762 0.815742 0.451268 0.035 Uiso 1 1 calc R U
C4 C 0.45470(14) 0.7101(2) 0.3997(3) 0.0269(8) Uani 1 1 d . .
H2 H 0.479669 0.694083 0.471165 0.032 Uiso 1 1 calc R U
C5 C 0.43242(14) 0.6600(2) 0.3125(3) 0.0231(7) Uani 1 1 d . .
H3 H 0.441310 0.610433 0.323653 0.028 Uiso 1 1 calc R U
C6 C 0.39599(14) 0.68401(19) 0.2061(3) 0.0221(7) Uani 1 1 d . .
N1 N 0.37355(11) 0.63545(15) 0.1107(3) 0.0217(6) Uani 1 1 d . .
C10 C 0.43445(16) 0.4248(2) 0.1343(4) 0.0326(9) Uani 1 1 d . .
H4 H 0.448375 0.377294 0.140088 0.039 Uiso 1 1 calc R U
C16 C 0.25728(15) 0.6944(2) -0.2025(3) 0.0286(8) Uani 1 1 d . .
H5 H 0.230323 0.706630 -0.272844 0.034 Uiso 1 1 calc R U
C25 C 0.44148(15) 0.9275(2) 0.2521(4) 0.0339(9) Uani 1 1 d . .
H6 H 0.471085 0.917560 0.322273 0.051 Uiso 1 1 calc R U
H7 H 0.435052 0.979544 0.245722 0.051 Uiso 1 1 calc R U
H8 H 0.449856 0.909910 0.175030 0.051 Uiso 1 1 calc R U
C27 C 0.37890(16) 0.9158(2) 0.3946(4) 0.0312(9) Uani 1 1 d . .
H9 H 0.348434 0.889237 0.409705 0.047 Uiso 1 1 calc R U
H10 H 0.370725 0.967365 0.387613 0.047 Uiso 1 1 calc R U
H11 H 0.409209 0.907714 0.463998 0.047 Uiso 1 1 calc R U
C28 C 0.19559(15) 0.8175(2) -0.1174(4) 0.0363(10) Uani 1 1 d . .
H12 H 0.179351 0.865389 -0.127371 0.055 Uiso 1 1 calc R U
H13 H 0.193978 0.797833 -0.035891 0.055 Uiso 1 1 calc R U
H14 H 0.176598 0.785436 -0.182984 0.055 Uiso 1 1 calc R U
C30 C 0.25601(17) 0.8522(2) -0.2560(4) 0.0331(9) Uani 1 1 d . .
H15 H 0.292846 0.856207 -0.261801 0.050 Uiso 1 1 calc R U
H16 H 0.239327 0.899792 -0.268411 0.050 Uiso 1 1 calc R U
H17 H 0.237421 0.818989 -0.320089 0.050 Uiso 1 1 calc R U
B2 B 0.66011(16) 0.7828(2) 0.9897(4) 0.0228(8) Uani 1 1 d . .
C7 C 0.39415(14) 0.56299(19) 0.1187(3) 0.0235(7) Uani 1 1 d . .
C8 C 0.37229(16) 0.5099(2) 0.1795(4) 0.0320(9) Uani 1 1 d . .
H18 H 0.343191 0.520647 0.215027 0.038 Uiso 1 1 calc R U
C9 C 0.39325(17) 0.4411(2) 0.1882(4) 0.0342(9) Uani 1 1 d . .
H19 H 0.379030 0.404746 0.231727 0.041 Uiso 1 1 calc R U
C11 C 0.45577(15) 0.4776(2) 0.0714(4) 0.0314(9) Uani 1 1 d . .
H20 H 0.484103 0.466223 0.033682 0.038 Uiso 1 1 calc R U
C12 C 0.43566(14) 0.5468(2) 0.0639(3) 0.0269(8) Uani 1 1 d . .
H21 H 0.450259 0.583175 0.021247 0.032 Uiso 1 1 calc R U
C13 C 0.33558(14) 0.65485(19) 0.0042(3) 0.0224(7) Uani 1 1 d . .
C14 C 0.31589(14) 0.6040(2) -0.0886(3) 0.0244(7) Uani 1 1 d . .
H22 H 0.329016 0.556088 -0.082035 0.029 Uiso 1 1 calc R U
C15 C 0.27698(15) 0.6248(2) -0.1900(4) 0.0284(8) Uani 1 1 d . .
H23 H 0.263422 0.590350 -0.252660 0.034 Uiso 1 1 calc R U
C17 C 0.27647(14) 0.7465(2) -0.1135(3) 0.0239(7) Uani 1 1 d . .
C18 C 0.31612(13) 0.72602(19) -0.0091(3) 0.0215(7) Uani 1 1 d . .
C19 C 0.32178(13) 0.85882(19) 0.0729(3) 0.0217(7) Uani 1 1 d . .
C20 C 0.28096(14) 0.8780(2) -0.0279(3) 0.0243(7) Uani 1 1 d . .
C21 C 0.26463(15) 0.9499(2) -0.0369(4) 0.0306(8) Uani 1 1 d . .
H24 H 0.236928 0.964562 -0.103945 0.037 Uiso 1 1 calc R U
C22 C 0.28828(15) 0.9995(2) 0.0503(4) 0.0290(8) Uani 1 1 d . .
H25 H 0.276459 1.048106 0.042502 0.035 Uiso 1 1 calc R U
C23 C 0.32892(15) 0.9806(2) 0.1494(4) 0.0278(8) Uani 1 1 d . .
H26 H 0.344990 1.016090 0.207818 0.033 Uiso 1 1 calc R U
C24 C 0.34612(14) 0.90929(19) 0.1632(3) 0.0238(7) Uani 1 1 d . .
C26 C 0.39202(14) 0.8889(2) 0.2729(3) 0.0252(8) Uani 1 1 d . .
C29 C 0.25354(14) 0.8234(2) -0.1269(3) 0.0248(8) Uani 1 1 d . .
C31 C 0.61822(13) 0.75927(19) 1.0533(3) 0.0214(7) Uani 1 1 d . .
C32 C 0.59445(14) 0.8091(2) 1.1202(3) 0.0243(8) Uani 1 1 d . .
C33 C 0.55695(15) 0.7842(2) 1.1818(4) 0.0301(8) Uani 1 1 d . .
H27 H 0.540277 0.816890 1.226969 0.036 Uiso 1 1 calc R U
C34 C 0.54389(15) 0.7118(2) 1.1771(4) 0.0306(9) Uani 1 1 d . .
H28 H 0.518686 0.695875 1.221388 0.037 Uiso 1 1 calc R U
C35 C 0.56585(14) 0.6616(2) 1.1111(3) 0.0280(8) Uani 1 1 d . .
H29 H 0.555650 0.612361 1.108779 0.034 Uiso 1 1 calc R U
C36 C 0.60357(13) 0.6855(2) 1.0476(3) 0.0240(8) Uani 1 1 d . .
N2 N 0.62706(11) 0.63716(16) 0.9781(3) 0.0223(6) Uani 1 1 d . .
C37 C 0.60858(14) 0.5636(2) 0.9672(3) 0.0251(8) Uani 1 1 d . .
C38 C 0.56734(15) 0.5445(2) 0.8694(3) 0.0292(8) Uani 1 1 d . .
H30 H 0.550623 0.580084 0.812054 0.035 Uiso 1 1 calc R U
C39 C 0.55051(15) 0.4736(2) 0.8553(4) 0.0314(9) Uani 1 1 d . .
H31 H 0.522297 0.460531 0.788295 0.038 Uiso 1 1 calc R U
C40 C 0.57481(15) 0.4218(2) 0.9390(4) 0.0304(9) Uani 1 1 d . .
H32 H 0.563584 0.372961 0.928791 0.037 Uiso 1 1 calc R U
C41 C 0.61536(16) 0.4410(2) 1.0372(4) 0.0329(9) Uani 1 1 d . .
H33 H 0.631586 0.405621 1.095695 0.039 Uiso 1 1 calc R U
C42 C 0.63242(15) 0.5120(2) 1.0506(4) 0.0306(9) Uani 1 1 d . .
H34 H 0.660659 0.525028 1.117598 0.037 Uiso 1 1 calc R U
C43 C 0.66609(13) 0.65644(19) 0.9145(3) 0.0218(7) Uani 1 1 d . .
C44 C 0.68682(14) 0.6051(2) 0.8457(3) 0.0251(8) Uani 1 1 d . .
H35 H 0.674425 0.556776 0.840055 0.030 Uiso 1 1 calc R U
C45 C 0.72582(15) 0.6262(2) 0.7861(3) 0.0280(8) Uani 1 1 d . .
H36 H 0.739795 0.591793 0.738466 0.034 Uiso 1 1 calc R U
C46 C 0.74509(15) 0.6965(2) 0.7939(4) 0.0282(8) Uani 1 1 d . .
H37 H 0.772282 0.709241 0.753314 0.034 Uiso 1 1 calc R U
C47 C 0.72455(13) 0.74792(19) 0.8611(3) 0.0230(7) Uani 1 1 d . .
C48 C 0.68474(13) 0.72812(18) 0.9212(3) 0.0204(7) Uani 1 1 d . .
C49 C 0.67788(14) 0.86090(19) 0.9953(3) 0.0219(7) Uani 1 1 d . .
C50 C 0.71867(13) 0.8807(2) 0.9382(3) 0.0241(8) Uani 1 1 d . .
C51 C 0.73496(16) 0.9524(2) 0.9461(4) 0.0293(8) Uani 1 1 d . .
H38 H 0.762598 0.967185 0.908402 0.035 Uiso 1 1 calc R U
C52 C 0.71104(16) 1.0020(2) 1.0086(4) 0.0299(8) Uani 1 1 d . .
H39 H 0.722552 1.050713 1.013237 0.036 Uiso 1 1 calc R U
C53 C 0.67050(15) 0.9824(2) 1.0650(4) 0.0295(8) Uani 1 1 d . .
H40 H 0.654472 1.017576 1.107009 0.035 Uiso 1 1 calc R U
C54 C 0.65337(14) 0.9108(2) 1.0598(3) 0.0251(8) Uani 1 1 d . .
C55 C 0.55810(16) 0.9291(2) 1.0476(4) 0.0368(9) Uani 1 1 d . .
H41 H 0.565136 0.980971 1.045381 0.055 Uiso 1 1 calc R U
H42 H 0.528984 0.920918 1.088721 0.055 Uiso 1 1 calc R U
H43 H 0.548629 0.910328 0.962509 0.055 Uiso 1 1 calc R U
C56 C 0.60784(14) 0.8901(2) 1.1206(3) 0.0264(8) Uani 1 1 d . .
C57 C 0.62062(17) 0.9169(2) 1.2562(4) 0.0342(9) Uani 1 1 d . .
H44 H 0.651167 0.890586 1.303872 0.051 Uiso 1 1 calc R U
H45 H 0.590271 0.908496 1.293007 0.051 Uiso 1 1 calc R U
H46 H 0.628557 0.968546 1.257934 0.051 Uiso 1 1 calc R U
C58 C 0.74542(17) 0.8534(2) 0.7384(4) 0.0322(9) Uani 1 1 d . .
H47 H 0.761805 0.901199 0.743243 0.048 Uiso 1 1 calc R U
H48 H 0.708783 0.856754 0.691717 0.048 Uiso 1 1 calc R U
H49 H 0.764696 0.820025 0.696075 0.048 Uiso 1 1 calc R U
C59 C 0.74693(14) 0.8256(2) 0.8708(3) 0.0241(8) Uani 1 1 d . .
C60 C 0.80499(15) 0.8212(2) 0.9440(4) 0.0339(9) Uani 1 1 d . .
H50 H 0.824176 0.787076 0.902701 0.051 Uiso 1 1 calc R U
H51 H 0.806237 0.804699 1.029009 0.051 Uiso 1 1 calc R U
H52 H 0.821263 0.868926 0.946540 0.051 Uiso 1 1 calc R U
C61 C 0.40746(17) 0.7875(2) 0.8243(4) 0.0383(10) Uani 1 1 d . .
H53 H 0.373148 0.771637 0.841511 0.046 Uiso 1 1 calc R U
Cl1 Cl 0.41886(6) 0.87591(7) 0.87616(13) 0.0611(4) Uani 1 1 d . .
Cl2 Cl 0.45691(5) 0.73054(7) 0.90643(12) 0.0579(3) Uani 1 1 d . .
Cl3 Cl 0.40283(6) 0.78109(8) 0.66471(11) 0.0567(3) Uani 1 1 d . .
C62 C 0.58842(19) 0.8018(3) 0.6701(4) 0.0467(12) Uani 1 1 d . .
H54 H 0.623395 0.804108 0.730111 0.056 Uiso 1 1 calc R U
Cl4 Cl 0.55447(6) 0.72715(7) 0.70531(12) 0.0619(4) Uani 1 1 d . .
Cl5 Cl 0.55370(12) 0.87981(9) 0.68488(19) 0.1139(8) Uani 1 1 d . .
Cl6 Cl 0.59870(7) 0.79483(11) 0.51940(15) 0.0848(5) Uani 1 1 d . .

loop_
_atom_site_aniso_label
_atom_site_aniso_U_11
_atom_site_aniso_U_22
_atom_site_aniso_U_33
_atom_site_aniso_U_23
_atom_site_aniso_U_13
_atom_site_aniso_U_12
B1 0.0190(18) 0.027(2) 0.0197(19) 0.0019(16) 0.0072(15) 0.0006(15)
C1 0.0225(17) 0.0262(18) 0.0159(16) 0.0015(14) 0.0050(14) 0.0013(14)
C2 0.0200(17) 0.0285(19) 0.0233(18) -0.0015(15) 0.0066(14) 0.0001(14)
C3 0.0250(19) 0.038(2) 0.0214(18) -0.0063(16) 0.0005(15) -0.0015(16)
C4 0.0221(17) 0.039(2) 0.0177(17) 0.0029(16) 0.0017(14) 0.0064(16)
C5 0.0242(17) 0.0266(19) 0.0184(17) 0.0022(14) 0.0050(14) 0.0036(14)
C6 0.0213(16) 0.0284(19) 0.0182(17) -0.0013(14) 0.0076(13) 0.0013(14)
N1 0.0232(15) 0.0214(15) 0.0196(15) 0.0014(12) 0.0027(12) 0.0006(11)
C10 0.037(2) 0.0247(19) 0.034(2) -0.0034(16) 0.0026(17) 0.0074(16)
C16 0.0256(18) 0.034(2) 0.0215(19) 0.0003(16) -0.0039(15) 0.0000(16)
C25 0.0251(19) 0.032(2) 0.042(2) 0.0006(18) 0.0038(17) -0.0048(16)
C27 0.035(2) 0.033(2) 0.0251(19) -0.0047(16) 0.0057(16) 0.0041(16)
C28 0.0224(19) 0.040(2) 0.044(2) -0.0078(19) 0.0031(17) 0.0011(17)
C30 0.038(2) 0.034(2) 0.024(2) 0.0032(16) 0.0008(17) 0.0053(17)
B2 0.024(2) 0.026(2) 0.0178(19) 0.0015(16) 0.0031(16) 0.0001(15)
C7 0.0240(18) 0.0225(18) 0.0230(18) 0.0000(14) 0.0033(14) 0.0023(14)
C8 0.032(2) 0.032(2) 0.036(2) 0.0053(17) 0.0144(17) 0.0045(16)
C9 0.041(2) 0.024(2) 0.039(2) 0.0063(17) 0.0139(19) 0.0024(17)
C11 0.029(2) 0.034(2) 0.031(2) -0.0050(17) 0.0076(16) 0.0071(17)
C12 0.0265(18) 0.030(2) 0.0246(19) -0.0017(15) 0.0070(15) -0.0023(15)
C13 0.0219(17) 0.0248(18) 0.0211(18) 0.0015(14) 0.0058(14) -0.0017(14)
C14 0.0250(18) 0.0240(18) 0.0240(18) -0.0012(15) 0.0052(14) -0.0004(14)
C15 0.0293(19) 0.027(2) 0.0263(19) -0.0038(16) 0.0009(15) -0.0043(15)
C17 0.0232(18) 0.0272(19) 0.0208(18) 0.0018(15) 0.0038(14) 0.0004(14)
C18 0.0231(17) 0.0250(18) 0.0173(17) 0.0018(14) 0.0066(13) 0.0011(14)
C19 0.0206(17) 0.0265(18) 0.0182(17) 0.0007(14) 0.0044(13) 0.0016(14)
C20 0.0249(17) 0.0272(19) 0.0213(18) 0.0005(14) 0.0065(14) 0.0014(14)
C21 0.032(2) 0.030(2) 0.028(2) 0.0040(16) 0.0034(16) 0.0057(16)
C22 0.033(2) 0.0224(19) 0.031(2) 0.0015(15) 0.0072(16) 0.0057(15)
C23 0.031(2) 0.0259(19) 0.0270(19) -0.0025(15) 0.0065(16) 0.0006(15)
C24 0.0232(17) 0.0266(18) 0.0226(18) 0.0006(15) 0.0075(14) -0.0011(14)
C26 0.0251(18) 0.0260(18) 0.0234(19) -0.0010(14) 0.0029(15) -0.0003(14)
C29 0.0241(18) 0.0264(19) 0.0217(18) 0.0020(14) 0.0006(14) 0.0026(14)
C31 0.0219(17) 0.0258(18) 0.0157(16) -0.0007(14) 0.0025(13) -0.0003(14)
C32 0.0225(17) 0.0293(19) 0.0194(18) -0.0012(14) 0.0013(14) 0.0001(14)
C33 0.030(2) 0.035(2) 0.028(2) -0.0052(17) 0.0121(16) 0.0003(16)
C34 0.0281(19) 0.041(2) 0.026(2) 0.0043(17) 0.0114(16) -0.0050(17)
C35 0.0276(19) 0.031(2) 0.027(2) 0.0008(16) 0.0082(16) -0.0079(16)
C36 0.0212(17) 0.0304(19) 0.0197(18) -0.0006(14) 0.0030(14) -0.0002(14)
N2 0.0233(15) 0.0232(15) 0.0211(15) 0.0000(12) 0.0065(12) -0.0040(12)
C37 0.0258(18) 0.027(2) 0.0230(19) -0.0035(15) 0.0067(15) -0.0055(15)
C38 0.0295(19) 0.032(2) 0.0246(19) 0.0050(16) 0.0020(16) -0.0017(16)
C39 0.030(2) 0.035(2) 0.027(2) -0.0012(17) 0.0005(16) -0.0095(17)
C40 0.032(2) 0.0258(19) 0.035(2) -0.0033(16) 0.0106(17) -0.0076(16)
C41 0.035(2) 0.028(2) 0.033(2) 0.0053(17) 0.0039(17) 0.0016(17)
C42 0.031(2) 0.033(2) 0.0243(19) 0.0027(16) -0.0013(16) -0.0033(16)
C43 0.0207(17) 0.0259(18) 0.0178(17) 0.0014(14) 0.0020(13) -0.0017(14)
C44 0.0246(18) 0.0243(18) 0.0254(19) -0.0006(15) 0.0038(14) 0.0019(14)
C45 0.0293(19) 0.031(2) 0.026(2) -0.0045(16) 0.0091(16) 0.0015(16)
C46 0.0275(19) 0.030(2) 0.030(2) 0.0006(16) 0.0130(16) 0.0009(15)
C47 0.0216(17) 0.0252(18) 0.0216(18) 0.0009(14) 0.0037(14) 0.0001(14)
C48 0.0205(16) 0.0248(17) 0.0147(16) 0.0007(13) 0.0017(13) -0.0016(13)
C49 0.0208(16) 0.0256(18) 0.0177(16) -0.0003(14) 0.0010(13) -0.0019(14)
C50 0.0232(18) 0.0285(19) 0.0189(17) 0.0006(14) 0.0008(14) 0.0000(14)
C51 0.034(2) 0.0267(19) 0.028(2) 0.0013(16) 0.0094(17) -0.0050(16)
C52 0.039(2) 0.0226(19) 0.028(2) 0.0015(15) 0.0061(16) -0.0030(16)
C53 0.034(2) 0.028(2) 0.026(2) -0.0041(16) 0.0059(16) 0.0012(16)
C54 0.0266(19) 0.0287(19) 0.0191(17) -0.0006(15) 0.0036(15) 0.0007(15)
C55 0.031(2) 0.041(2) 0.038(2) 0.0001(19) 0.0063(18) 0.0058(18)
C56 0.0261(18) 0.029(2) 0.0238(19) -0.0027(15) 0.0048(15) 0.0005(15)
C57 0.042(2) 0.036(2) 0.026(2) -0.0096(17) 0.0121(18) -0.0046(18)
C58 0.039(2) 0.034(2) 0.027(2) 0.0019(16) 0.0129(17) -0.0016(17)
C59 0.0236(18) 0.0262(19) 0.0239(18) -0.0003(14) 0.0080(15) -0.0048(14)
C60 0.0229(18) 0.040(2) 0.038(2) -0.0031(18) 0.0051(16) 0.0009(16)
C61 0.036(2) 0.047(3) 0.033(2) 0.0087(19) 0.0102(18) -0.0015(19)
Cl1 0.0689(8) 0.0519(7) 0.0576(8) -0.0111(6) 0.0038(7) 0.0106(6)
Cl2 0.0585(7) 0.0584(8) 0.0549(7) 0.0252(6) 0.0086(6) 0.0128(6)
Cl3 0.0633(8) 0.0730(9) 0.0290(6) -0.0017(6) 0.0004(5) -0.0024(6)
C62 0.047(3) 0.061(3) 0.028(2) 0.008(2) -0.0004(19) -0.016(2)
Cl4 0.0644(8) 0.0608(8) 0.0477(7) 0.0214(6) -0.0146(6) -0.0252(6)
Cl5 0.205(3) 0.0519(10) 0.0825(13) -0.0140(9) 0.0276(14) 0.0130(12)
Cl6 0.0635(9) 0.1481(17) 0.0488(8) 0.0162(10) 0.0253(7) 0.0019(10)

loop_
_atom_type_symbol
_atom_type_description
_atom_type_scat_dispersion_real
_atom_type_scat_dispersion_imag
_atom_type_scat_source
C C 0.0033 0.0016 'International Tables Vol C Tables 4.2.6.8 and 6.1.1.4'
H H 0.0000 0.0000 'International Tables Vol C Tables 4.2.6.8 and 6.1.1.4'
B B 0.0013 0.0007 'International Tables Vol C Tables 4.2.6.8 and 6.1.1.4'
N N 0.0061 0.0033 'International Tables Vol C Tables 4.2.6.8 and 6.1.1.4'
Cl Cl 0.1484 0.1585 'International Tables Vol C Tables 4.2.6.8 and 6.1.1.4'

loop_
_geom_angle_atom_site_label_1
_geom_angle_atom_site_label_2
_geom_angle_atom_site_label_3
_geom_angle
C1 B1 C18 118.4(3)
C1 B1 C19 121.0(3)
C18 B1 C19 120.6(3)
C6 C1 C2 120.9(3)
C6 C1 B1 119.0(3)
C2 C1 B1 120.1(3)
C3 C2 C1 118.2(3)
C3 C2 C26 120.5(3)
C1 C2 C26 121.3(3)
C4 C3 C2 119.8(3)
C4 C3 H1 120.1
C2 C3 H1 120.1
C5 C4 C3 123.3(3)
C5 C4 H2 118.3
C3 C4 H2 118.3
C4 C5 C6 118.2(3)
C4 C5 H3 120.9
C6 C5 H3 120.9
C5 C6 C1 119.6(3)
C5 C6 N1 120.7(3)
C1 C6 N1 119.7(3)
C13 N1 C6 123.9(3)
C13 N1 C7 118.2(3)
C6 N1 C7 117.6(3)
C9 C10 C11 120.2(4)
C9 C10 H4 119.9
C11 C10 H4 119.9
C15 C16 C17 120.8(3)
C15 C16 H5 119.6
C17 C16 H5 119.6
C26 C25 H6 109.5
C26 C25 H7 109.5
H6 C25 H7 109.5
C26 C25 H8 109.5
H6 C25 H8 109.5
H7 C25 H8 109.5
C26 C27 H9 109.5
C26 C27 H10 109.5
H9 C27 H10 109.5
C26 C27 H11 109.5
H9 C27 H11 109.5
H10 C27 H11 109.5
C29 C28 H12 109.5
C29 C28 H13 109.5
H12 C28 H13 109.5
C29 C28 H14 109.5
H12 C28 H14 109.5
H13 C28 H14 109.5
C29 C30 H15 109.5
C29 C30 H16 109.5
H15 C30 H16 109.5
C29 C30 H17 109.5
H15 C30 H17 109.5
H16 C30 H17 109.5
C31 B2 C48 119.0(3)
C31 B2 C49 120.6(3)
C48 B2 C49 120.4(3)
C8 C7 C12 120.3(3)
C8 C7 N1 120.3(3)
C12 C7 N1 119.5(3)
C9 C8 C7 119.3(4)
C9 C8 H18 120.3
C7 C8 H18 120.3
C10 C9 C8 120.5(4)
C10 C9 H19 119.7
C8 C9 H19 119.7
C12 C11 C10 119.8(4)
C12 C11 H20 120.1
C10 C11 H20 120.1
C11 C12 C7 119.9(4)
C11 C12 H21 120.1
C7 C12 H21 120.1
C14 C13 N1 120.9(3)
C14 C13 C18 119.3(3)
N1 C13 C18 119.8(3)
C15 C14 C13 119.0(3)
C15 C14 H22 120.5
C13 C14 H22 120.5
C16 C15 C14 121.9(3)
C16 C15 H23 119.1
C14 C15 H23 119.1
C16 C17 C18 118.0(3)
C16 C17 C29 120.4(3)
C18 C17 C29 121.5(3)
C13 C18 C17 121.1(3)
C13 C18 B1 118.8(3)
C17 C18 B1 120.1(3)
C20 C19 C24 122.2(3)
C20 C19 B1 119.0(3)
C24 C19 B1 118.8(3)
C21 C20 C19 117.7(3)
C21 C20 C29 119.5(3)
C19 C20 C29 122.9(3)
C22 C21 C20 120.6(3)
C22 C21 H24 119.7
C20 C21 H24 119.7
C21 C22 C23 121.7(3)
C21 C22 H25 119.1
C23 C22 H25 119.1
C22 C23 C24 119.8(3)
C22 C23 H26 120.1
C24 C23 H26 120.1
C23 C24 C19 118.1(3)
C23 C24 C26 119.4(3)
C19 C24 C26 122.5(3)
C25 C26 C27 109.8(3)
C25 C26 C2 106.7(3)
C27 C26 C2 108.5(3)
C25 C26 C24 107.3(3)
C27 C26 C24 108.6(3)
C2 C26 C24 115.8(3)
C30 C29 C17 108.3(3)
C30 C29 C28 109.5(3)
C17 C29 C28 107.1(3)
C30 C29 C20 108.5(3)
C17 C29 C20 115.6(3)
C28 C29 C20 107.7(3)
C32 C31 C36 120.7(3)
C32 C31 B2 120.7(3)
C36 C31 B2 118.7(3)
C33 C32 C31 118.6(3)
C33 C32 C56 120.5(3)
C31 C32 C56 120.9(3)
C34 C33 C32 120.0(4)
C34 C33 H27 120.0
C32 C33 H27 120.0
C33 C34 C35 123.0(4)
C33 C34 H28 118.5
C35 C34 H28 118.5
C34 C35 C36 118.1(3)
C34 C35 H29 121.0
C36 C35 H29 121.0
C35 C36 N2 120.8(3)
C35 C36 C31 119.7(3)
N2 C36 C31 119.6(3)
C36 N2 C43 124.2(3)
C36 N2 C37 118.1(3)
C43 N2 C37 117.6(3)
C42 C37 C38 119.8(3)
C42 C37 N2 120.7(3)
C38 C37 N2 119.5(3)
C39 C38 C37 120.1(3)
C39 C38 H30 120.0
C37 C38 H30 120.0
C40 C39 C38 120.0(3)
C40 C39 H31 120.0
C38 C39 H31 120.0
C41 C40 C39 119.9(4)
C41 C40 H32 120.0
C39 C40 H32 120.0
C40 C41 C42 120.0(4)
C40 C41 H33 120.0
C42 C41 H33 120.0
C37 C42 C41 120.3(4)
C37 C42 H34 119.9
C41 C42 H34 119.9
C44 C43 N2 120.6(3)
C44 C43 C48 119.9(3)
N2 C43 C48 119.5(3)
C45 C44 C43 118.6(3)
C45 C44 H35 120.7
C43 C44 H35 120.7
C44 C45 C46 121.9(3)
C44 C45 H36 119.1
C46 C45 H36 119.1
C47 C46 C45 120.0(3)
C47 C46 H37 120.0
C45 C46 H37 120.0
C46 C47 C48 119.3(3)
C46 C47 C59 119.4(3)
C48 C47 C59 121.2(3)
C47 C48 C43 120.3(3)
C47 C48 B2 120.7(3)
C43 C48 B2 118.9(3)
C50 C49 C54 122.2(3)
C50 C49 B2 119.1(3)
C54 C49 B2 118.7(3)
C51 C50 C49 118.2(3)
C51 C50 C59 119.3(3)
C49 C50 C59 122.4(3)
C52 C51 C50 120.1(4)
C52 C51 H38 119.9
C50 C51 H38 119.9
C51 C52 C53 121.6(4)
C51 C52 H39 119.2
C53 C52 H39 119.2
C52 C53 C54 119.9(4)
C52 C53 H40 120.1
C54 C53 H40 120.1
C53 C54 C49 118.0(3)
C53 C54 C56 119.4(3)
C49 C54 C56 122.6(3)
C56 C55 H41 109.5
C56 C55 H42 109.5
H41 C55 H42 109.5
C56 C55 H43 109.5
H41 C55 H43 109.5
H42 C55 H43 109.5
C54 C56 C57 108.9(3)
C54 C56 C32 116.1(3)
C57 C56 C32 108.4(3)
C54 C56 C55 107.2(3)
C57 C56 C55 109.1(3)
C32 C56 C55 107.0(3)
C56 C57 H44 109.5
C56 C57 H45 109.5
H44 C57 H45 109.5
C56 C57 H46 109.5
H44 C57 H46 109.5
H45 C57 H46 109.5
C59 C58 H47 109.5
C59 C58 H48 109.5
H47 C58 H48 109.5
C59 C58 H49 109.5
H47 C58 H49 109.5
H48 C58 H49 109.5
C58 C59 C50 108.7(3)
C58 C59 C47 108.5(3)
C50 C59 C47 115.8(3)
C58 C59 C60 109.0(3)
C50 C59 C60 107.5(3)
C47 C59 C60 107.2(3)
C59 C60 H50 109.5
C59 C60 H51 109.5
H50 C60 H51 109.5
C59 C60 H52 109.5
H50 C60 H52 109.5
H51 C60 H52 109.5
Cl1 C61 Cl3 111.4(2)
Cl1 C61 Cl2 110.3(2)
Cl3 C61 Cl2 110.9(3)
Cl1 C61 H53 108.0
Cl3 C61 H53 108.0
Cl2 C61 H53 108.0
Cl5 C62 Cl4 110.0(3)
Cl5 C62 Cl6 110.3(3)
Cl4 C62 Cl6 110.4(3)
Cl5 C62 H54 108.7
Cl4 C62 H54 108.7
Cl6 C62 H54 108.7

loop_
_geom_bond_atom_site_label_1
_geom_bond_atom_site_label_2
_geom_bond_distance
B1 C1 1.494(5)
B1 C18 1.498(5)
B1 C19 1.516(5)
C1 C6 1.407(5)
C1 C2 1.418(5)
C2 C3 1.389(5)
C2 C26 1.544(5)
C3 C4 1.387(5)
C3 H1 0.9500
C4 C5 1.368(5)
C4 H2 0.9500
C5 C6 1.407(5)
C5 H3 0.9500
C6 N1 1.408(4)
N1 C13 1.402(4)
N1 C7 1.443(4)
C10 C9 1.373(6)
C10 C11 1.386(6)
C10 H4 0.9500
C16 C15 1.384(5)
C16 C17 1.388(5)
C16 H5 0.9500
C25 C26 1.536(5)
C25 H6 0.9800
C25 H7 0.9800
C25 H8 0.9800
C27 C26 1.541(5)
C27 H9 0.9800
C27 H10 0.9800
C27 H11 0.9800
C28 C29 1.542(5)
C28 H12 0.9800
C28 H13 0.9800
C28 H14 0.9800
C30 C29 1.537(5)
C30 H15 0.9800
C30 H16 0.9800
C30 H17 0.9800
B2 C31 1.491(5)
B2 C48 1.493(5)
B2 C49 1.518(5)
C7 C8 1.385(5)
C7 C12 1.387(5)
C8 C9 1.384(5)
C8 H18 0.9500
C9 H19 0.9500
C11 C12 1.382(5)
C11 H20 0.9500
C12 H21 0.9500
C13 C14 1.401(5)
C13 C18 1.410(5)
C14 C15 1.385(5)
C14 H22 0.9500
C15 H23 0.9500
C17 C18 1.416(5)
C17 C29 1.540(5)
C19 C20 1.402(5)
C19 C24 1.409(5)
C20 C21 1.395(5)
C20 C29 1.543(5)
C21 C22 1.374(5)
C21 H24 0.9500
C22 C23 1.386(5)
C22 H25 0.9500
C23 C24 1.394(5)
C23 H26 0.9500
C24 C26 1.545(5)
C31 C32 1.411(5)
C31 C36 1.418(5)
C32 C33 1.389(5)
C32 C56 1.542(5)
C33 C34 1.383(5)
C33 H27 0.9500
C34 C35 1.384(6)
C34 H28 0.9500
C35 C36 1.402(5)
C35 H29 0.9500
C36 N2 1.406(5)
N2 C43 1.406(4)
N2 C37 1.443(5)
C37 C42 1.376(5)
C37 C38 1.387(5)
C38 C39 1.384(5)
C38 H30 0.9500
C39 C40 1.384(6)
C39 H31 0.9500
C40 C41 1.380(6)
C40 H32 0.9500
C41 C42 1.387(6)
C41 H33 0.9500
C42 H34 0.9500
C43 C44 1.400(5)
C43 C48 1.412(5)
C44 C45 1.387(5)
C44 H35 0.9500
C45 C46 1.393(5)
C45 H36 0.9500
C46 C47 1.387(5)
C46 H37 0.9500
C47 C48 1.401(5)
C47 C59 1.549(5)
C49 C50 1.402(5)
C49 C54 1.406(5)
C50 C51 1.393(5)
C50 C59 1.545(5)
C51 C52 1.380(6)
C51 H38 0.9500
C52 C53 1.390(6)
C52 H39 0.9500
C53 C54 1.398(5)
C53 H40 0.9500
C54 C56 1.538(5)
C55 C56 1.544(5)
C55 H41 0.9800
C55 H42 0.9800
C55 H43 0.9800
C56 C57 1.540(5)
C57 H44 0.9800
C57 H45 0.9800
C57 H46 0.9800
C58 C59 1.542(5)
C58 H47 0.9800
C58 H48 0.9800
C58 H49 0.9800
C59 C60 1.549(5)
C60 H50 0.9800
C60 H51 0.9800
C60 H52 0.9800
C61 Cl1 1.739(5)
C61 Cl3 1.742(4)
C61 Cl2 1.754(4)
C61 H53 1.0000
C62 Cl5 1.733(6)
C62 Cl4 1.735(5)
C62 Cl6 1.748(5)
C62 H54 1.0000

loop_
_geom_torsion_atom_site_label_1
_geom_torsion_atom_site_label_2
_geom_torsion_atom_site_label_3
_geom_torsion_atom_site_label_4
_geom_torsion
C18 B1 C1 C6 -2.6(5)
C19 B1 C1 C6 176.6(3)
C18 B1 C1 C2 -179.4(3)
C19 B1 C1 C2 -0.1(5)
C6 C1 C2 C3 0.4(5)
B1 C1 C2 C3 177.1(3)
C6 C1 C2 C26 177.9(3)
B1 C1 C2 C26 -5.4(5)
C1 C2 C3 C4 -1.9(5)
C26 C2 C3 C4 -179.4(3)
C2 C3 C4 C5 1.3(6)
C3 C4 C5 C6 0.8(6)
C4 C5 C6 C1 -2.3(5)
C4 C5 C6 N1 177.2(3)
C2 C1 C6 C5 1.7(5)
B1 C1 C6 C5 -175.0(3)
C2 C1 C6 N1 -177.8(3)
B1 C1 C6 N1 5.5(5)
C5 C6 N1 C13 177.5(3)
C1 C6 N1 C13 -3.0(5)
C5 C6 N1 C7 -7.8(5)
C1 C6 N1 C7 171.7(3)
C13 N1 C7 C8 -94.5(4)
C6 N1 C7 C8 90.4(4)
C13 N1 C7 C12 84.8(4)
C6 N1 C7 C12 -90.2(4)
C12 C7 C8 C9 1.8(6)
N1 C7 C8 C9 -178.8(4)
C11 C10 C9 C8 0.5(6)
C7 C8 C9 C10 -1.7(6)
C9 C10 C11 C12 0.4(6)
C10 C11 C12 C7 -0.3(6)
C8 C7 C12 C11 -0.8(6)
N1 C7 C12 C11 179.8(3)
C6 N1 C13 C14 178.4(3)
C7 N1 C13 C14 3.7(5)
C6 N1 C13 C18 -2.7(5)
C7 N1 C13 C18 -177.4(3)
N1 C13 C14 C15 177.6(3)
C18 C13 C14 C15 -1.3(5)
C17 C16 C15 C14 0.7(6)
C13 C14 C15 C16 0.4(6)
C15 C16 C17 C18 -0.9(6)
C15 C16 C17 C29 -178.7(3)
C14 C13 C18 C17 1.1(5)
N1 C13 C18 C17 -177.8(3)
C14 C13 C18 B1 -175.7(3)
N1 C13 C18 B1 5.4(5)
C16 C17 C18 C13 0.0(5)
C29 C17 C18 C13 177.8(3)
C16 C17 C18 B1 176.7(3)
C29 C17 C18 B1 -5.5(5)
C1 B1 C18 C13 -2.8(5)
C19 B1 C18 C13 177.9(3)
C1 B1 C18 C17 -179.6(3)
C19 B1 C18 C17 1.1(5)
C1 B1 C19 C20 -177.7(3)
C18 B1 C19 C20 1.6(5)
C1 B1 C19 C24 1.9(5)
C18 B1 C19 C24 -178.8(3)
C24 C19 C20 C21 -0.1(5)
B1 C19 C20 C21 179.5(3)
C24 C19 C20 C29 -179.4(3)
B1 C19 C20 C29 0.2(5)
C19 C20 C21 C22 0.3(6)
C29 C20 C21 C22 179.7(4)
C20 C21 C22 C23 0.2(6)
C21 C22 C23 C24 -1.0(6)
C22 C23 C24 C19 1.2(5)
C22 C23 C24 C26 179.1(3)
C20 C19 C24 C23 -0.7(5)
B1 C19 C24 C23 179.7(3)
C20 C19 C24 C26 -178.5(3)
B1 C19 C24 C26 1.9(5)
C3 C2 C26 C25 66.8(4)
C1 C2 C26 C25 -110.7(4)
C3 C2 C26 C27 -51.5(4)
C1 C2 C26 C27 131.0(4)
C3 C2 C26 C24 -173.8(3)
C1 C2 C26 C24 8.7(5)
C23 C24 C26 C25 -65.6(4)
C19 C24 C26 C25 112.1(4)
C23 C24 C26 C27 53.0(4)
C19 C24 C26 C27 -129.3(4)
C23 C24 C26 C2 175.3(3)
C19 C24 C26 C2 -6.9(5)
C16 C17 C29 C30 -53.3(4)
C18 C17 C29 C30 128.9(4)
C16 C17 C29 C28 64.6(4)
C18 C17 C29 C28 -113.1(4)
C16 C17 C29 C20 -175.3(3)
C18 C17 C29 C20 6.9(5)
C21 C20 C29 C30 54.6(4)
C19 C20 C29 C30 -126.1(4)
C21 C20 C29 C17 176.5(3)
C19 C20 C29 C17 -4.2(5)
C21 C20 C29 C28 -63.9(4)
C19 C20 C29 C28 115.5(4)
C48 B2 C31 C32 179.2(3)
C49 B2 C31 C32 -0.2(5)
C48 B2 C31 C36 0.6(5)
C49 B2 C31 C36 -178.8(3)
C36 C31 C32 C33 0.9(5)
B2 C31 C32 C33 -177.7(3)
C36 C31 C32 C56 -176.4(3)
B2 C31 C32 C56 5.0(5)
C31 C32 C33 C34 0.4(5)
C56 C32 C33 C34 177.7(3)
C32 C33 C34 C35 -1.3(6)
C33 C34 C35 C36 0.9(6)
C34 C35 C36 N2 -179.6(3)
C34 C35 C36 C31 0.4(5)
C32 C31 C36 C35 -1.3(5)
B2 C31 C36 C35 177.4(3)
C32 C31 C36 N2 178.7(3)
B2 C31 C36 N2 -2.7(5)
C35 C36 N2 C43 -178.3(3)
C31 C36 N2 C43 1.7(5)
C35 C36 N2 C37 4.2(5)
C31 C36 N2 C37 -175.7(3)
C36 N2 C37 C42 -91.9(4)
C43 N2 C37 C42 90.4(4)
C36 N2 C37 C38 89.9(4)
C43 N2 C37 C38 -87.8(4)
C42 C37 C38 C39 -0.5(6)
N2 C37 C38 C39 177.7(3)
C37 C38 C39 C40 0.1(6)
C38 C39 C40 C41 0.8(6)
C39 C40 C41 C42 -1.3(6)
C38 C37 C42 C41 0.0(6)
N2 C37 C42 C41 -178.2(4)
C40 C41 C42 C37 0.9(6)
C36 N2 C43 C44 -179.0(3)
C37 N2 C43 C44 -1.5(5)
C36 N2 C43 C48 1.6(5)
C37 N2 C43 C48 179.1(3)
N2 C43 C44 C45 -179.0(3)
C48 C43 C44 C45 0.4(5)
C43 C44 C45 C46 0.7(5)
C44 C45 C46 C47 -1.2(6)
C45 C46 C47 C48 0.5(5)
C45 C46 C47 C59 179.0(3)
C46 C47 C48 C43 0.6(5)
C59 C47 C48 C43 -177.9(3)
C46 C47 C48 B2 -177.3(3)
C59 C47 C48 B2 4.2(5)
C44 C43 C48 C47 -1.1(5)
N2 C43 C48 C47 178.4(3)
C44 C43 C48 B2 176.9(3)
N2 C43 C48 B2 -3.7(5)
C31 B2 C48 C47 -179.4(3)
C49 B2 C48 C47 -0.1(5)
C31 B2 C48 C43 2.6(5)
C49 B2 C48 C43 -178.0(3)
C31 B2 C49 C50 177.7(3)
C48 B2 C49 C50 -1.6(5)
C31 B2 C49 C54 -1.2(5)
C48 B2 C49 C54 179.4(3)
C54 C49 C50 C51 -0.1(5)
B2 C49 C50 C51 -179.0(3)
C54 C49 C50 C59 178.0(3)
B2 C49 C50 C59 -0.9(5)
C49 C50 C51 C52 -0.2(5)
C59 C50 C51 C52 -178.4(3)
C50 C51 C52 C53 0.0(6)
C51 C52 C53 C54 0.4(6)
C52 C53 C54 C49 -0.7(5)
C52 C53 C54 C56 -178.9(3)
C50 C49 C54 C53 0.6(5)
B2 C49 C54 C53 179.5(3)
C50 C49 C54 C56 178.7(3)
B2 C49 C54 C56 -2.4(5)
C53 C54 C56 C57 -52.5(4)
C49 C54 C56 C57 129.4(4)
C53 C54 C56 C32 -175.1(3)
C49 C54 C56 C32 6.8(5)
C53 C54 C56 C55 65.4(4)
C49 C54 C56 C55 -112.7(4)
C33 C32 C56 C54 174.7(3)
C31 C32 C56 C54 -8.1(5)
C33 C32 C56 C57 51.8(4)
C31 C32 C56 C57 -130.9(3)
C33 C32 C56 C55 -65.7(4)
C31 C32 C56 C55 111.5(4)
C51 C50 C59 C58 -54.9(4)
C49 C50 C59 C58 127.0(4)
C51 C50 C59 C47 -177.2(3)
C49 C50 C59 C47 4.6(5)
C51 C50 C59 C60 63.0(4)
C49 C50 C59 C60 -115.1(4)
C46 C47 C59 C58 52.6(4)
C48 C47 C59 C58 -128.8(3)
C46 C47 C59 C50 175.2(3)
C48 C47 C59 C50 -6.3(5)
C46 C47 C59 C60 -64.9(4)
C48 C47 C59 C60 113.6(4)
